data_2019436
loop_
_publ_author_name
'Jones, Ray'

_publ_section_title
;
 Three trithiadiazepines and a trithiatriazepine
;
_journal_coeditor_code QS3029
_journal_issue 1
_journal_name_full 'Acta Crystallographica Section C'
_journal_page_first 60
_journal_page_last 66
_journal_paper_doi 10.1107/S2053229613033287
_journal_volume 70
_journal_year 2014
_chemical_formula_iupac 'C2 N4 O4 S3'
_chemical_formula_moiety 'C2 N4 O4 S3'
_chemical_formula_sum 'C2 N4 O4 S3'
_chemical_formula_weight 240.24
_chemical_melting_point 336
_chemical_name_systematic
;
6,7-Dinitro-1,3,5,2,4-trithiadiazepine
;
_space_group_IT_number 15
_symmetry_cell_setting monoclinic
_symmetry_space_group_name_Hall '-I 2ya'
_symmetry_space_group_name_H-M 'I 1 2/a 1'
_atom_sites_solution_primary direct
_atom_sites_solution_secondary difmap
_audit_creation_method SHELXL-97
_cell_angle_alpha 90.00
_cell_angle_beta 91.36(2)
_cell_angle_gamma 90.00
_cell_formula_units_Z 4
_cell_length_a 11.182(2)
_cell_length_b 8.436(2)
_cell_length_c 8.609(2)
_cell_measurement_reflns_used 11
_cell_measurement_temperature 293(2)
_cell_volume 811.9(3)
_computing_cell_refinement 'Nicolet R3m software'
_computing_data_collection 'Nicolet R3m software'
_computing_data_reduction 'Nicolet R3m software'
_computing_molecular_graphics
;
OLEX2 (Dolomanov <i>et al.</i>, 2009) and
Mercury (Macrae <i>et al.</i>, 2008)
;
_computing_publication_material
;
SHELXL97 (Sheldrick, 2008), OLEX2 (Dolomanov <i>et al.</i>,
2009) and
Mercury (Macrae <i>et al.</i>, 2008)
;
_computing_structure_refinement 'SHELXL97 (Sheldrick, 2008)'
_computing_structure_solution 'SHELXS83 (Sheldrick, 1983)'
_diffrn_ambient_temperature 293(2)
_diffrn_measured_fraction_theta_full 0.996
_diffrn_measured_fraction_theta_max 0.996
_diffrn_measurement_device_type 'Nicolet R3m'
_diffrn_measurement_method 'Scintillation counter'
_diffrn_radiation_monochromator graphite
_diffrn_radiation_source 'fine-focus sealed tube'
_diffrn_radiation_type CuK\a
_diffrn_radiation_wavelength 1.54178
_diffrn_reflns_av_R_equivalents 0.0202
_diffrn_reflns_av_sigmaI/netI 0.0168
_diffrn_reflns_limit_h_max 12
_diffrn_reflns_limit_h_min -12
_diffrn_reflns_limit_k_max 0
_diffrn_reflns_limit_k_min -9
_diffrn_reflns_limit_l_max 9
_diffrn_reflns_limit_l_min 0
_diffrn_reflns_number 581
_diffrn_reflns_theta_full 56.97
_diffrn_reflns_theta_max 56.97
_diffrn_reflns_theta_min 6.57
_diffrn_standards_decay_% 10
_diffrn_standards_interval_count 50
_diffrn_standards_number 2
_exptl_absorpt_coefficient_mu 8.375
_exptl_absorpt_correction_T_max 0.4700
_exptl_absorpt_correction_T_min 0.3800
_exptl_absorpt_correction_type analytical
_exptl_absorpt_process_details '(SHELXS83; Sheldrick, 1983)'
_exptl_crystal_colour yellow
_exptl_crystal_density_diffrn 1.965
_exptl_crystal_density_method 'not measured'
_exptl_crystal_description block
_exptl_crystal_F_000 480
_exptl_crystal_size_max 0.15
_exptl_crystal_size_mid 0.10
_exptl_crystal_size_min 0.10
_refine_diff_density_max 0.229
_refine_diff_density_min -0.158
_refine_ls_extinction_coef 0.0022(2)
_refine_ls_extinction_expression Fc^*^=kFc[1+0.001xFc^2^\l^3^/sin(2\q)]^-1/4^
_refine_ls_extinction_method 'SHELXL97 (Sheldrick, 2008)'
_refine_ls_goodness_of_fit_ref 1.087
_refine_ls_matrix_type full
_refine_ls_number_parameters 61
_refine_ls_number_reflns 543
_refine_ls_number_restraints 0
_refine_ls_restrained_S_all 1.087
_refine_ls_R_factor_all 0.0265
_refine_ls_R_factor_gt 0.0250
_refine_ls_shift/su_max 0.000
_refine_ls_shift/su_mean 0.000
_refine_ls_structure_factor_coef Fsqd
_refine_ls_weighting_details
; calc
 [1.00000+0.00000exp(0.00(sin\q/\l)^2^)]/
   [\s^2^(Fo^2^)+0.0000+0.7454*P+(0.0347P)^2^+1.0000sin\q/\l]
 where P = 0.33333Fo^2^ + 0.66667Fc^2^
;
_refine_ls_weighting_scheme calc
_refine_ls_wR_factor_gt 0.0651
_refine_ls_wR_factor_ref 0.0658
_reflns_number_gt 511
_reflns_number_total 543
_reflns_threshold_expression I>2sigma(I)
_cod_data_source_file qs3029sup1.cif
_cod_data_source_block II
_cod_original_sg_symbol_H-M 'I 2/a'
_cod_database_code 2019436
_cod_database_fobs_code 2019436

loop_
_symmetry_equiv_pos_as_xyz
'x, y, z'
'-x+1/2, y, -z'
'x+1/2, y+1/2, z+1/2'
'-x+1, y+1/2, -z+1/2'
'-x, -y, -z'
'x-1/2, -y, z'
'-x+1/2, -y+1/2, -z+1/2'
'x, -y+1/2, z+1/2'

loop_
_atom_site_type_symbol
_atom_site_label
_atom_site_fract_x
_atom_site_fract_y
_atom_site_fract_z
_atom_site_U_iso_or_equiv
_atom_site_adp_type
_atom_site_calc_flag
_atom_site_refinement_flags
_atom_site_occupancy
_atom_site_symmetry_multiplicity
S S1 0.10938(6) 0.64585(8) 0.36973(8) 0.0492(3) Uani d . 1 1
N N2 0.1492(2) 0.4698(3) 0.4119(3) 0.0599(7) Uani d . 1 1
S S3 0.2500 0.37959(11) 0.5000 0.0660(4) Uani d S 1 2
C C7 0.1998(2) 0.7874(3) 0.4541(2) 0.0357(6) Uani d . 1 1
N N8 0.14231(16) 0.9410(2) 0.4163(2) 0.0433(5) Uani d . 1 1
O O9 0.10665(18) 0.9583(2) 0.2816(2) 0.0673(6) Uani d . 1 1
O O10 0.12905(16) 1.0365(2) 0.5196(2) 0.0551(5) Uani d . 1 1

loop_
_atom_site_aniso_label
_atom_site_aniso_U_11
_atom_site_aniso_U_22
_atom_site_aniso_U_33
_atom_site_aniso_U_12
_atom_site_aniso_U_13
_atom_site_aniso_U_23
S1 0.0408(4) 0.0517(5) 0.0547(5) -0.0108(3) -0.0089(3) -0.0057(3)
N2 0.0622(15) 0.0451(13) 0.0722(16) -0.0152(11) 0.0006(12) -0.0088(11)
S3 0.0765(8) 0.0367(6) 0.0850(8) 0.000 0.0084(6) 0.000
C7 0.0298(11) 0.0384(13) 0.0387(12) -0.0015(10) -0.0003(9) 0.0007(10)
N8 0.0276(11) 0.0470(12) 0.0550(13) 0.0019(9) -0.0029(9) 0.0073(11)
O9 0.0602(13) 0.0791(15) 0.0618(13) 0.0192(10) -0.0139(9) 0.0180(10)
O10 0.0441(11) 0.0437(11) 0.0773(13) 0.0072(8) -0.0007(9) -0.0072(10)

loop_
_atom_type_symbol
_atom_type_description
_atom_type_scat_dispersion_real
_atom_type_scat_dispersion_imag
_atom_type_scat_source
C C 0.0181 0.0091 'International Tables Vol C Tables 4.2.6.8 and 6.1.1.4'
N N 0.0311 0.0180 'International Tables Vol C Tables 4.2.6.8 and 6.1.1.4'
O O 0.0492 0.0322 'International Tables Vol C Tables 4.2.6.8 and 6.1.1.4'
S S 0.3331 0.5567 'International Tables Vol C Tables 4.2.6.8 and 6.1.1.4'

loop_
_geom_angle_atom_site_label_1
_geom_angle_atom_site_label_2
_geom_angle_atom_site_label_3
_geom_angle_site_symmetry_1
_geom_angle
N2 S1 C7 . 113.24(12)
S3 N2 S1 . 140.36(16)
N2 S3 N2 2_556 120.91(17)
C7 C7 N8 2_556 118.47(11)
C7 C7 S1 2_556 135.85(8)
N8 C7 S1 . 105.59(15)
O10 N8 O9 . 124.9(2)
O10 N8 C7 . 118.76(19)
O9 N8 C7 . 116.2(2)

loop_
_geom_bond_atom_site_label_1
_geom_bond_atom_site_label_2
_geom_bond_site_symmetry_2
_geom_bond_distance
S1 N2 . 1.590(2)
S1 C7 . 1.715(2)
N2 S3 . 1.544(3)
S3 N2 2_556 1.544(3)
C7 C7 2_556 1.359(4)
C7 N8 . 1.479(3)
N8 O10 . 1.212(3)
N8 O9 . 1.226(3)

loop_
_geom_torsion_atom_site_label_1
_geom_torsion_atom_site_label_2
_geom_torsion_atom_site_label_3
_geom_torsion_atom_site_label_4
_geom_torsion_site_symmetry_1
_geom_torsion_site_symmetry_4
_geom_torsion
C7 S1 N2 S3 . . -4.5(3)
S1 N2 S3 N2 . 2_556 3.01(19)
N2 S1 C7 C7 . 2_556 2.2(4)
N2 S1 C7 N8 . . -174.10(15)
C7 C7 N8 O10 2_556 . -45.2(3)
S1 C7 N8 O10 . . 131.85(18)
C7 C7 N8 O9 2_556 . 138.0(3)
S1 C7 N8 O9 . . -44.9(2)
